data_7058065
loop_
_publ_author_name
'L\'azaro, Ariadna'
'Serra, Oriol'
'Rodr\'iguez, Laura'
'Crespo, Margarita'
'Font-Bardia, Merc\`e'

_publ_section_title
;
 Luminescence studies of new [C,N,N&#x2032;] cyclometallated platinum(ii)
 and platinum(iv) compounds
;
_journal_issue 3
_journal_name_full 'New Journal of Chemistry'
_journal_page_first 1247
_journal_paper_doi 10.1039/C8NJ05492D
_journal_volume 43
_journal_year 2019
_chemical_formula_moiety 'C13 H19 Br2 F N2 Pt'
_chemical_formula_sum 'C13 H19 Br2 F N2 Pt'
_chemical_formula_weight 577.21
_space_group_crystal_system monoclinic
_space_group_IT_number 14
_space_group_name_Hall '-P 2ybc'
_space_group_name_H-M_alt 'P 1 21/c 1'
_symmetry_space_group_name_Hall '-P 2ybc'
_symmetry_space_group_name_H-M 'P 1 21/c 1'
_atom_sites_solution_hydrogens geom
_audit_creation_method SHELXL-2014/7
_audit_update_record
;
2018-07-16 deposited with the CCDC.
2018-12-10 downloaded from the CCDC.
;
_cell_angle_alpha 90
_cell_angle_beta 98.3600(10)
_cell_angle_gamma 90
_cell_formula_units_Z 4
_cell_length_a 8.0750(3)
_cell_length_b 8.1606(3)
_cell_length_c 23.9013(9)
_cell_measurement_reflns_used 9923
_cell_measurement_temperature 100(2)
_cell_measurement_theta_max 30.53
_cell_measurement_theta_min 2.64
_cell_volume 1558.28(10)
_computing_cell_refinement 'Bruker SAINT'
_computing_data_collection 'Bruker APEX3'
_computing_data_reduction 'Bruker SAINT'
_computing_molecular_graphics 'Bruker SHELXTL'
_computing_publication_material 'Bruker SHELXTL'
_computing_structure_refinement 'SHELXL-2014/7 (Sheldrick, 2014)'
_computing_structure_solution 'XT, VERSION 2014/5'
_diffrn_ambient_temperature 100(2)
_diffrn_measured_fraction_theta_full 0.994
_diffrn_measured_fraction_theta_max 0.992
_diffrn_measurement_device_type 'D8 Venture'
_diffrn_measurement_method '\f and \w scans'
_diffrn_radiation_type MoK\a
_diffrn_radiation_wavelength 0.71073
_diffrn_reflns_av_R_equivalents 0.0316
_diffrn_reflns_av_unetI/netI 0.0162
_diffrn_reflns_Laue_measured_fraction_full 0.994
_diffrn_reflns_Laue_measured_fraction_max 0.992
_diffrn_reflns_limit_h_max 10
_diffrn_reflns_limit_h_min -11
_diffrn_reflns_limit_k_max 11
_diffrn_reflns_limit_k_min -11
_diffrn_reflns_limit_l_max 34
_diffrn_reflns_limit_l_min -34
_diffrn_reflns_number 50737
_diffrn_reflns_point_group_measured_fraction_full 0.994
_diffrn_reflns_point_group_measured_fraction_max 0.992
_diffrn_reflns_theta_full 25.242
_diffrn_reflns_theta_max 30.539
_diffrn_reflns_theta_min 2.549
_diffrn_source microfocus
_exptl_absorpt_coefficient_mu 14.131
_exptl_absorpt_correction_T_max 0.7461
_exptl_absorpt_correction_T_min 0.5272
_exptl_absorpt_correction_type multi-scan
_exptl_absorpt_process_details 'SADABS--2016/2 -- Bruker AXS area detector scaling and absorption correction'
_exptl_crystal_colour yellow
_exptl_crystal_density_diffrn 2.460
_exptl_crystal_description prism
_exptl_crystal_F_000 1072
_exptl_crystal_size_max 0.252
_exptl_crystal_size_mid 0.127
_exptl_crystal_size_min 0.076
_refine_diff_density_max 1.402
_refine_diff_density_min -1.515
_refine_diff_density_rms 0.180
_refine_ls_extinction_method none
_refine_ls_goodness_of_fit_ref 1.106
_refine_ls_hydrogen_treatment constr
_refine_ls_matrix_type full
_refine_ls_number_parameters 175
_refine_ls_number_reflns 4732
_refine_ls_number_restraints 2
_refine_ls_restrained_S_all 1.112
_refine_ls_R_factor_all 0.0235
_refine_ls_R_factor_gt 0.0197
_refine_ls_shift/su_max 0.001
_refine_ls_shift/su_mean 0.000
_refine_ls_structure_factor_coef Fsqd
_refine_ls_weighting_details 'w=1/[\s^2^(Fo^2^)+(0.0183P)^2^+4.1754P] where P=(Fo^2^+2Fc^2^)/3'
_refine_ls_weighting_scheme calc
_refine_ls_wR_factor_gt 0.0444
_refine_ls_wR_factor_ref 0.0458
_reflns_Friedel_coverage 0.000
_reflns_number_gt 4325
_reflns_number_total 4732
_reflns_threshold_expression 'I > 2\s(I)'
_cod_data_source_file c8nj05492d2.cif
_cod_data_source_block mo_IAJWB61_0m_a
_cod_depositor_comments 'Adding full bibliography for 7058062--7058065.cif.'
_cod_database_code 7058065
_shelx_shelxl_version_number 2014/7
_shelx_space_group_comment
;
The symmetry employed for this shelxl refinement is uniquely defined
by the following loop, which should always be used as a source of
symmetry information in preference to the above space-group names.
They are only intended as comments.
;

loop_
_space_group_symop_operation_xyz
'x, y, z'
'-x, y+1/2, -z+1/2'
'-x, -y, -z'
'x, -y-1/2, z-1/2'

loop_
_atom_site_label
_atom_site_type_symbol
_atom_site_fract_x
_atom_site_fract_y
_atom_site_fract_z
_atom_site_U_iso_or_equiv
_atom_site_adp_type
_atom_site_occupancy
_atom_site_site_symmetry_order
_atom_site_calc_flag
_atom_site_refinement_flags_posn
_atom_site_refinement_flags_adp
Pt1 Pt 0.74911(2) 0.40199(2) 0.36061(2) 0.01067(3) Uani 1 1 d . U
Br1 Br 0.50111(3) 0.23269(4) 0.36520(2) 0.02025(6) Uani 1 1 d . U
Br2 Br 0.98371(4) 0.59579(3) 0.36071(2) 0.01774(6) Uani 1 1 d . .
F1 F 0.3057(3) 0.8953(2) 0.36675(11) 0.0351(5) Uani 1 1 d . .
N1 N 0.8267(3) 0.3598(3) 0.44894(11) 0.0169(5) Uani 1 1 d . .
N2 N 0.8876(3) 0.1851(3) 0.33136(12) 0.0208(5) Uani 1 1 d . .
C1 C 0.6245(3) 0.5827(3) 0.39329(12) 0.0143(5) Uani 1 1 d . .
C2 C 0.5063(4) 0.6881(4) 0.36440(14) 0.0192(6) Uani 1 1 d . .
H2 H 0.4808 0.6842 0.3244 0.023 Uiso 1 1 calc R U
C3 C 0.4267(4) 0.7986(4) 0.39538(16) 0.0238(7) Uani 1 1 d . .
C4 C 0.4608(4) 0.8135(4) 0.45299(17) 0.0285(8) Uani 1 1 d . .
H4 H 0.4062 0.8942 0.4724 0.034 Uiso 1 1 calc R U
C5 C 0.5769(4) 0.7081(4) 0.48223(14) 0.0250(7) Uani 1 1 d . .
H5 H 0.6017 0.7146 0.5223 0.030 Uiso 1 1 calc R U
C6 C 0.6578(4) 0.5917(4) 0.45266(13) 0.0175(5) Uani 1 1 d . .
C7 C 0.7688(4) 0.4683(4) 0.48049(12) 0.0195(6) Uani 1 1 d . .
H7 H 0.7982 0.4669 0.5204 0.023 Uiso 1 1 calc R U
C8 C 0.9294(4) 0.2249(4) 0.47365(14) 0.0250(7) Uani 1 1 d . .
H8A H 0.8563 0.1364 0.4844 0.030 Uiso 1 1 calc R U
H8B H 1.0011 0.2630 0.5084 0.030 Uiso 1 1 calc R U
C9 C 1.0391(4) 0.1581(4) 0.43226(16) 0.0269(7) Uani 1 1 d . .
H9A H 1.1193 0.0784 0.4522 0.032 Uiso 1 1 calc R U
H9B H 1.1045 0.2494 0.4192 0.032 Uiso 1 1 calc R U
C10 C 0.9403(4) 0.0746(4) 0.38093(17) 0.0277(7) Uani 1 1 d . .
H10A H 1.0094 -0.0151 0.3687 0.033 Uiso 1 1 calc R U
H10B H 0.8390 0.0243 0.3925 0.033 Uiso 1 1 calc R U
C11 C 1.0377(4) 0.2312(5) 0.30601(16) 0.0286(7) Uani 1 1 d . .
H11A H 1.0905 0.1322 0.2935 0.043 Uiso 1 1 calc R U
H11B H 1.1172 0.2887 0.3342 0.043 Uiso 1 1 calc R U
H11C H 1.0048 0.3033 0.2735 0.043 Uiso 1 1 calc R U
C12 C 0.7818(5) 0.0831(5) 0.28845(18) 0.0351(9) Uani 1 1 d . .
H12A H 0.7444 0.1495 0.2548 0.053 Uiso 1 1 calc R U
H12B H 0.6841 0.0430 0.3043 0.053 Uiso 1 1 calc R U
H12C H 0.8472 -0.0102 0.2780 0.053 Uiso 1 1 calc R U
C13 C 0.6614(3) 0.4661(4) 0.27480(11) 0.0149(5) Uani 1 1 d . U
H13A H 0.7363 0.4193 0.2502 0.022 Uiso 1 1 calc R U
H13B H 0.6596 0.5857 0.2709 0.022 Uiso 1 1 calc R U
H13C H 0.5481 0.4228 0.2639 0.022 Uiso 1 1 calc R U

loop_
_atom_site_aniso_label
_atom_site_aniso_U_11
_atom_site_aniso_U_22
_atom_site_aniso_U_33
_atom_site_aniso_U_23
_atom_site_aniso_U_13
_atom_site_aniso_U_12
Pt1 0.00969(5) 0.01175(5) 0.01013(5) -0.00022(3) -0.00003(3) 0.00134(3)
Br1 0.01458(11) 0.02197(14) 0.02427(14) -0.00567(11) 0.00310(10) -0.00559(9)
Br2 0.01760(12) 0.01733(13) 0.01879(13) 0.00167(10) 0.00433(10) -0.00407(10)
F1 0.0191(9) 0.0219(10) 0.0641(16) 0.0027(10) 0.0053(9) 0.0090(8)
N1 0.0151(10) 0.0182(11) 0.0160(11) 0.0052(9) -0.0021(9) -0.0046(9)
N2 0.0137(11) 0.0202(13) 0.0284(14) -0.0092(10) 0.0027(10) 0.0010(9)
C1 0.0148(12) 0.0115(12) 0.0172(13) -0.0023(10) 0.0045(10) 0.0000(9)
C2 0.0166(12) 0.0135(13) 0.0278(16) 0.0012(11) 0.0036(11) 0.0027(10)
C3 0.0140(12) 0.0142(13) 0.044(2) 0.0007(13) 0.0085(13) -0.0002(10)
C4 0.0216(14) 0.0202(15) 0.047(2) -0.0150(14) 0.0168(14) -0.0049(12)
C5 0.0233(14) 0.0296(17) 0.0245(16) -0.0127(13) 0.0113(12) -0.0112(13)
C6 0.0189(13) 0.0180(13) 0.0167(13) -0.0031(11) 0.0060(11) -0.0067(10)
C7 0.0206(13) 0.0260(15) 0.0113(13) -0.0004(11) 0.0001(10) -0.0094(12)
C8 0.0218(14) 0.0249(16) 0.0264(16) 0.0146(13) -0.0029(12) -0.0012(12)
C9 0.0181(14) 0.0225(15) 0.0380(19) 0.0119(14) -0.0032(13) 0.0036(12)
C10 0.0211(14) 0.0136(14) 0.047(2) -0.0002(13) 0.0011(14) 0.0031(11)
C11 0.0190(14) 0.0355(19) 0.0324(18) -0.0104(15) 0.0073(13) 0.0037(13)
C12 0.0240(16) 0.0327(19) 0.047(2) -0.0261(17) 0.0007(15) 0.0015(14)
C13 0.0113(11) 0.0218(14) 0.0127(9) 0.0025(10) 0.0053(9) 0.0036(10)

loop_
_atom_type_symbol
_atom_type_description
_atom_type_scat_dispersion_real
_atom_type_scat_dispersion_imag
_atom_type_scat_source
C C 0.0033 0.0016 'International Tables Vol C Tables 4.2.6.8 and 6.1.1.4'
H H 0.0000 0.0000 'International Tables Vol C Tables 4.2.6.8 and 6.1.1.4'
Br Br -0.2901 2.4595 'International Tables Vol C Tables 4.2.6.8 and 6.1.1.4'
F F 0.0171 0.0103 'International Tables Vol C Tables 4.2.6.8 and 6.1.1.4'
N N 0.0061 0.0033 'International Tables Vol C Tables 4.2.6.8 and 6.1.1.4'
Pt Pt -1.7033 8.3905 'International Tables Vol C Tables 4.2.6.8 and 6.1.1.4'

loop_
_geom_angle_atom_site_label_1
_geom_angle_atom_site_label_2
_geom_angle_atom_site_label_3
_geom_angle
C1 Pt1 C13 94.51(11)
C1 Pt1 N1 79.97(11)
C13 Pt1 N1 174.40(10)
C1 Pt1 N2 174.59(11)
C13 Pt1 N2 90.27(10)
N1 Pt1 N2 95.28(10)
C1 Pt1 Br1 86.43(8)
C13 Pt1 Br1 91.27(8)
N1 Pt1 Br1 89.37(7)
N2 Pt1 Br1 90.95(7)
C1 Pt1 Br2 87.53(8)
C13 Pt1 Br2 89.49(8)
N1 Pt1 Br2 89.29(7)
N2 Pt1 Br2 95.05(7)
Br1 Pt1 Br2 173.947(11)
C7 N1 C8 121.0(3)
C7 N1 Pt1 112.7(2)
C8 N1 Pt1 126.3(2)
C11 N2 C12 106.4(3)
C11 N2 C10 108.7(3)
C12 N2 C10 106.0(3)
C11 N2 Pt1 113.5(2)
C12 N2 Pt1 113.00(19)
C10 N2 Pt1 108.9(2)
C2 C1 C6 119.0(3)
C2 C1 Pt1 127.4(2)
C6 C1 Pt1 113.4(2)
C3 C2 C1 118.4(3)
C3 C2 H2 120.8
C1 C2 H2 120.8
F1 C3 C4 118.6(3)
F1 C3 C2 117.7(3)
C4 C3 C2 123.7(3)
C3 C4 C5 118.3(3)
C3 C4 H4 120.8
C5 C4 H4 120.8
C4 C5 C6 119.8(3)
C4 C5 H5 120.1
C6 C5 H5 120.1
C5 C6 C1 120.6(3)
C5 C6 C7 122.9(3)
C1 C6 C7 116.3(3)
N1 C7 C6 117.5(3)
N1 C7 H7 121.3
C6 C7 H7 121.3
N1 C8 C9 111.1(3)
N1 C8 H8A 109.4
C9 C8 H8A 109.4
N1 C8 H8B 109.4
C9 C8 H8B 109.4
H8A C8 H8B 108.0
C8 C9 C10 113.4(3)
C8 C9 H9A 108.9
C10 C9 H9A 108.9
C8 C9 H9B 108.9
C10 C9 H9B 108.9
H9A C9 H9B 107.7
N2 C10 C9 115.0(3)
N2 C10 H10A 108.5
C9 C10 H10A 108.5
N2 C10 H10B 108.5
C9 C10 H10B 108.5
H10A C10 H10B 107.5
N2 C11 H11A 109.5
N2 C11 H11B 109.5
H11A C11 H11B 109.5
N2 C11 H11C 109.5
H11A C11 H11C 109.5
H11B C11 H11C 109.5
N2 C12 H12A 109.5
N2 C12 H12B 109.5
H12A C12 H12B 109.5
N2 C12 H12C 109.5
H12A C12 H12C 109.5
H12B C12 H12C 109.5
Pt1 C13 H13A 109.5
Pt1 C13 H13B 109.5
H13A C13 H13B 109.5
Pt1 C13 H13C 109.5
H13A C13 H13C 109.5
H13B C13 H13C 109.5

loop_
_geom_bond_atom_site_label_1
_geom_bond_atom_site_label_2
_geom_bond_distance
Pt1 C1 2.007(3)
Pt1 C13 2.135(3)
Pt1 N1 2.141(2)
Pt1 N2 2.258(3)
Pt1 Br1 2.4485(3)
Pt1 Br2 2.4675(3)
F1 C3 1.361(4)
N1 C7 1.294(4)
N1 C8 1.451(4)
N2 C11 1.481(4)
N2 C12 1.490(4)
N2 C10 1.501(5)
C1 C2 1.391(4)
C1 C6 1.407(4)
C2 C3 1.383(4)
C2 H2 0.9500
C3 C4 1.370(5)
C4 C5 1.385(5)
C4 H4 0.9500
C5 C6 1.400(4)
C5 H5 0.9500
C6 C7 1.445(4)
C7 H7 0.9500
C8 C9 1.522(5)
C8 H8A 0.9900
C8 H8B 0.9900
C9 C10 1.524(5)
C9 H9A 0.9900
C9 H9B 0.9900
C10 H10A 0.9900
C10 H10B 0.9900
C11 H11A 0.9800
C11 H11B 0.9800
C11 H11C 0.9800
C12 H12A 0.9800
C12 H12B 0.9800
C12 H12C 0.9800
C13 H13A 0.9800
C13 H13B 0.9800
C13 H13C 0.9800
